data_4101553
loop_
_publ_author_name
'Goze, Christine'
'Ulrich, Gilles'
'Mallon, Laura J'
'Allen, Ben D'
'Harriman, Anthony'
'Ziessel, Raymond'

_publ_section_title
;
 Synthesis and photophysical properties of borondipyrromethene dyes
 bearing aryl substituents at the boron center.
;
_journal_issue 31
_journal_name_full 'Journal of the American Chemical Society'
_journal_page_first 10231
_journal_page_last 10239
_journal_paper_doi 10.1021/ja062405a
_journal_volume 128
_journal_year 2006
_chemical_formula_moiety 'C32 H39 B N2 O2'
_chemical_formula_sum 'C32 H39 B N2 O2'
_chemical_formula_weight 494.49
_chemical_name_systematic ' ?'
_space_group_IT_number 15
_symmetry_cell_setting monoclinic
_symmetry_space_group_name_Hall '-C 2yc'
_symmetry_space_group_name_H-M 'C 1 2/c 1'
_cell_angle_alpha 90
_cell_angle_beta 99.871(5)
_cell_angle_gamma 90
_cell_formula_units_Z 8
_cell_length_a 19.7197(3)
_cell_length_b 12.8542(2)
_cell_length_c 22.0126(5)
_cell_measurement_temperature 173
_cell_volume 5497.2(2)
_computing_publication_material CIFGEN_IN_OpenMoleN_(_1997)
_computing_structure_refinement LSFM_OpenMoleN_(_1997)
_computing_structure_solution Direct_methods_(SIR,_Burla_et_al.,_1989)
_diffrn_ambient_temperature 173
_diffrn_measured_fraction_theta_full 0.995
_diffrn_measured_fraction_theta_max 0.995
_diffrn_measurement_details
;
  14188 reflections were collected using program Collect
 ("Collect" Data collection software, Nonius B.V., 1998)
 The conditions were as follow : crystal to detector distance =  36. mm.
 Scan angle =  1.5 deg 1 scans of   80 sec per frame.
 Data collection was divided into  2 set(s)
 with the following starting angles and number of frames :

 Set 1 Theta =    8.80 Omega =    0.00 Kappa =    0.00  121 frames
 Set 2 Theta =   -8.50 Kappa =  -81.00 Phi   =    0.00   32 frames
 Friedel pairs were averaged. Internal R = 0.04
;
_diffrn_measurement_device_type KappaCCD
_diffrn_measurement_method '\p scans'
_diffrn_radiation_monochromator graphite
_diffrn_radiation_type Mo-K\a
_diffrn_radiation_wavelength 0.71073
_diffrn_reflns_av_R_equivalents 0.040
_diffrn_reflns_av_sigmaI/netI 0.333
_diffrn_reflns_limit_h_max 27
_diffrn_reflns_limit_h_min -27
_diffrn_reflns_limit_k_max 18
_diffrn_reflns_limit_k_min -15
_diffrn_reflns_limit_l_max 30
_diffrn_reflns_limit_l_min -30
_diffrn_reflns_number 14188
_diffrn_reflns_theta_full 29.98
_diffrn_reflns_theta_max 29.98
_diffrn_reflns_theta_min 2.5
_diffrn_source xray_tube
_diffrn_standards_decay_% 0
_exptl_absorpt_coefficient_mu 0.073
_exptl_absorpt_correction_type none
_exptl_crystal_colour yellow
_exptl_crystal_density_diffrn 1.19
_exptl_crystal_density_method none
_exptl_crystal_description prism
_exptl_crystal_F_000 2128
_exptl_crystal_size_max 0.18
_exptl_crystal_size_mid 0.14
_exptl_crystal_size_min 0.14
_refine_diff_density_max 0.235
_refine_diff_density_min -0.153
_refine_ls_extinction_method none
_refine_ls_goodness_of_fit_all 1.589
_refine_ls_goodness_of_fit_ref 1.031
_refine_ls_hydrogen_treatment noref
_refine_ls_matrix_type full
_refine_ls_number_constraints 0
_refine_ls_number_parameters 334
_refine_ls_number_reflns 4712
_refine_ls_number_restraints 0
_refine_ls_R_factor_all 0.120
_refine_ls_R_factor_gt 0.061
_refine_ls_shift/esd_mean 0.002
_refine_ls_shift/su_max 0.023
_refine_ls_structure_factor_coef F
_refine_ls_weighting_scheme sigma
_refine_ls_wR_factor_all 0.202
_refine_ls_wR_factor_ref 0.069
_reflns_number_gt 4712
_reflns_number_total 8298
_reflns_threshold_expression >3.0\s(I)
_cod_data_source_file ja062405asi20060407_122356.cif
_cod_data_source_block st1519
_cod_database_code 4101553

loop_
_symmetry_equiv_pos_as_xyz
x,y,z
-x,+y,1/2-z
-x,-y,-z
+x,-y,1/2+z
1/2+x,1/2+y,+z
1/2-x,1/2+y,1/2-z
1/2-x,1/2-y,-z
1/2+x,1/2-y,1/2+z

loop_
_atom_site_label
_atom_site_fract_x
_atom_site_fract_y
_atom_site_fract_z
_atom_site_U_iso_or_equiv
_atom_site_adp_type
_atom_site_calc_flag
_atom_site_calc_attached_atom
_atom_site_type_symbol
B 0.5345(1) 0.2359(2) 0.5964(1) 0.017(1) Uani ? ? B
C1 0.5764(1) 0.3213(2) 0.6437(1) 0.0167(9) Uani ? ? C
C2 0.5445(1) 0.3851(2) 0.6819(1) 0.022(1) Uani ? ? C
C3 0.5799(1) 0.4574(2) 0.7217(1) 0.024(1) Uani ? ? C
C4 0.6501(1) 0.4702(2) 0.7252(1) 0.022(1) Uani ? ? C
O1 0.67999(9) 0.5464(1) 0.76484(8) 0.0301(8) Uani ? ? O
C5 0.7500(2) 0.5681(3) 0.7655(2) 0.056(2) Uani ? ? C
C6 0.6841(1) 0.4077(2) 0.6893(1) 0.031(1) Uani ? ? C
C7 0.6472(1) 0.3360(2) 0.6493(1) 0.030(1) Uani ? ? C
C8 0.5369(1) 0.1182(2) 0.6224(1) 0.0179(9) Uani ? ? C
C9 0.5687(1) 0.0905(2) 0.6814(1) 0.021(1) Uani ? ? C
C10 0.5746(1) -0.0126(2) 0.7017(1) 0.024(1) Uani ? ? C
C11 0.5492(1) -0.0910(2) 0.6613(1) 0.026(1) Uani ? ? C
O2 0.5541(1) -0.1957(1) 0.67505(9) 0.036(1) Uani ? ? O
C12 0.5919(2) -0.2239(2) 0.7336(2) 0.048(2) Uani ? ? C
C13 0.5157(1) -0.0665(2) 0.6023(1) 0.028(1) Uani ? ? C
C14 0.5090(1) 0.0365(2) 0.5840(1) 0.023(1) Uani ? ? C
N1 0.56471(9) 0.2364(1) 0.53412(8) 0.0176(8) Uani ? ? N
C15 0.6213(1) 0.1874(2) 0.5212(1) 0.021(1) Uani ? ? C
C16 0.6623(1) 0.1074(2) 0.5604(1) 0.029(1) Uani ? ? C
C17 0.6361(1) 0.2231(2) 0.4642(1) 0.024(1) Uani ? ? C
C18 0.6912(1) 0.1773(2) 0.4328(1) 0.032(1) Uani ? ? C
C19 0.6692(1) 0.0740(2) 0.4020(1) 0.040(1) Uani ? ? C
C20 0.5873(1) 0.2979(2) 0.4417(1) 0.022(1) Uani ? ? C
C21 0.5851(1) 0.3554(2) 0.3819(1) 0.031(1) Uani ? ? C
C22 0.5415(1) 0.3051(2) 0.4855(1) 0.0181(9) Uani ? ? C
C23 0.4788(1) 0.3580(2) 0.4830(1) 0.020(1) Uani ? ? C
C24 0.4550(1) 0.4289(2) 0.4293(1) 0.034(1) Uani ? ? C
C25 0.4371(1) 0.3430(2) 0.5276(1) 0.019(1) Uani ? ? C
C26 0.3709(1) 0.3838(2) 0.5333(1) 0.023(1) Uani ? ? C
C27 0.3266(1) 0.4596(2) 0.4926(1) 0.035(1) Uani ? ? C
C28 0.3528(1) 0.3390(2) 0.5855(1) 0.025(1) Uani ? ? C
C29 0.4066(1) 0.2712(2) 0.6110(1) 0.022(1) Uani ? ? C
C30 0.4082(1) 0.2065(2) 0.6675(1) 0.031(1) Uani ? ? C
N2 0.45765(9) 0.2743(1) 0.57709(8) 0.0180(8) Uani ? ? N
C31 0.2884(1) 0.3595(2) 0.6125(1) 0.034(1) Uani ? ? C
C32 0.2299(2) 0.2863(3) 0.5890(2) 0.070(2) Uani ? ? C
H1 0.4963 0.3785 0.6803 0.0287 Uiso calc C2 H
H2 0.5558 0.4985 0.7468 0.0308 Uiso calc C3 H
H3 0.7646 0.6217 0.7945 0.0760 Uiso calc C5 H
H4 0.7764 0.5071 0.7767 0.0760 Uiso calc C5 H
H5 0.7563 0.5900 0.7256 0.0760 Uiso calc C5 H
H6 0.7325 0.4136 0.6919 0.0431 Uiso calc C6 H
H7 0.6716 0.2947 0.6245 0.0392 Uiso calc C7 H
H8 0.5872 0.1439 0.7091 0.0282 Uiso calc C9 H
H9 0.5958 -0.0285 0.7427 0.0321 Uiso calc C10 H
H10 0.5918 -0.2974 0.7379 0.0691 Uiso calc C12 H
H11 0.6380 -0.1999 0.7369 0.0691 Uiso calc C12 H
H12 0.5713 -0.1931 0.7652 0.0691 Uiso calc C12 H
H13 0.4975 -0.1203 0.5746 0.0378 Uiso calc C13 H
H14 0.4846 0.0523 0.5441 0.0313 Uiso calc C14 H
H15 0.6994 0.0852 0.5412 0.0379 Uiso calc C16 H
H16 0.6800 0.1365 0.5996 0.0379 Uiso calc C16 H
H17 0.6338 0.0496 0.5655 0.0379 Uiso calc C16 H
H18 0.7314 0.1666 0.4627 0.0416 Uiso calc C18 H
H19 0.7010 0.2248 0.4025 0.0416 Uiso calc C18 H
H20 0.7053 0.0477 0.3827 0.0506 Uiso calc C19 H
H21 0.6595 0.0259 0.4321 0.0506 Uiso calc C19 H
H22 0.6291 0.0841 0.3718 0.0506 Uiso calc C19 H
H23 0.6226 0.3339 0.3629 0.0411 Uiso calc C21 H
H24 0.5430 0.3406 0.3552 0.0411 Uiso calc C21 H
H25 0.5883 0.4281 0.3897 0.0411 Uiso calc C21 H
H26 0.4887 0.4308 0.4033 0.0448 Uiso calc C24 H
H27 0.4128 0.4037 0.4067 0.0448 Uiso calc C24 H
H28 0.4483 0.4969 0.4440 0.0448 Uiso calc C24 H
H29 0.2854 0.4716 0.5084 0.0470 Uiso calc C27 H
H30 0.3507 0.5234 0.4915 0.0470 Uiso calc C27 H
H31 0.3157 0.4319 0.4521 0.0470 Uiso calc C27 H
H32 0.4498 0.1677 0.6752 0.0390 Uiso calc C30 H
H33 0.4056 0.2505 0.7018 0.0390 Uiso calc C30 H
H34 0.3701 0.1602 0.6617 0.0390 Uiso calc C30 H
H35 0.2736 0.4286 0.6024 0.0457 Uiso calc C31 H
H36 0.2995 0.3524 0.6560 0.0457 Uiso calc C31 H
H37 0.1912 0.3032 0.6076 0.0971 Uiso calc C32 H
H38 0.2178 0.2930 0.5455 0.0971 Uiso calc C32 H
H39 0.2437 0.2168 0.5991 0.0971 Uiso calc C32 H

loop_
_atom_site_aniso_label
_atom_site_aniso_U_11
_atom_site_aniso_U_22
_atom_site_aniso_U_33
_atom_site_aniso_U_12
_atom_site_aniso_U_13
_atom_site_aniso_U_23
_atom_site_aniso_type_symbol
B 0.020(1) 0.018(1) 0.015(1) 0.0026(9) 0.0038(8) 0.0021(9) B
C1 0.0199(9) 0.0166(9) 0.0141(9) 0.0020(8) 0.0031(8) 0.0022(8) C
C2 0.020(1) 0.022(1) 0.025(1) -0.0017(9) 0.0076(8) -0.0024(9) C
C3 0.026(1) 0.022(1) 0.024(1) 0.0010(9) 0.0093(9) -0.0039(9) C
C4 0.023(1) 0.023(1) 0.019(1) -0.0011(9) 0.0008(9) 0.0004(9) C
O1 0.0268(8) 0.0330(9) 0.0309(9) -0.0062(7) 0.0001(7) -0.0111(8) O
C5 0.036(1) 0.077(2) 0.063(2) -0.026(1) 0.010(1) -0.034(2) C
C6 0.017(1) 0.045(1) 0.037(1) -0.003(1) 0.005(1) -0.013(1) C
C7 0.023(1) 0.038(1) 0.031(1) 0.002(1) 0.0065(9) -0.014(1) C
C8 0.020(1) 0.0177(9) 0.0163(9) 0.0015(8) 0.0027(8) 0.0008(8) C
C9 0.026(1) 0.021(1) 0.017(1) 0.0002(9) 0.0012(8) -0.0013(9) C
C10 0.029(1) 0.025(1) 0.019(1) 0.0011(9) -0.0002(9) 0.0073(9) C
C11 0.029(1) 0.019(1) 0.031(1) -0.0009(9) 0.005(1) 0.0069(9) C
O2 0.059(1) 0.0191(8) 0.042(1) -0.0036(8) -0.004(1) 0.0110(8) O
C12 0.070(2) 0.028(1) 0.055(2) 0.003(1) -0.006(2) 0.019(1) C
C13 0.036(1) 0.020(1) 0.028(1) -0.007(1) -0.001(1) -0.001(1) C
C14 0.029(1) 0.023(1) 0.018(1) -0.0019(9) -0.0015(9) 0.0022(9) C
N1 0.0214(8) 0.0178(8) 0.0141(8) 0.0011(7) 0.0034(7) -0.0000(7) N
C15 0.023(1) 0.021(1) 0.019(1) 0.0007(9) 0.0031(8) -0.0028(9) C
C16 0.028(1) 0.032(1) 0.028(1) 0.009(1) 0.0065(9) 0.002(1) C
C17 0.026(1) 0.024(1) 0.021(1) -0.0046(9) 0.0069(8) -0.0056(9) C
C18 0.030(1) 0.041(1) 0.028(1) -0.001(1) 0.0129(9) -0.003(1) C
C19 0.041(1) 0.043(1) 0.035(1) 0.006(1) 0.013(1) -0.011(1) C
C20 0.029(1) 0.021(1) 0.0172(9) -0.0063(9) 0.0061(8) -0.0031(9) C
C21 0.041(1) 0.034(1) 0.021(1) -0.006(1) 0.009(1) 0.003(1) C
C22 0.027(1) 0.0150(9) 0.0146(9) -0.0023(8) 0.0020(8) 0.0001(8) C
C23 0.029(1) 0.0144(9) 0.018(1) -0.0013(9) -0.0000(9) -0.0004(8) C
C24 0.043(1) 0.033(1) 0.027(1) 0.011(1) 0.006(1) 0.013(1) C
C25 0.022(1) 0.0162(9) 0.019(1) 0.0003(8) -0.0015(8) 0.0007(8) C
C26 0.023(1) 0.020(1) 0.027(1) 0.0025(9) -0.0031(9) -0.0020(9) C
C27 0.030(1) 0.032(1) 0.043(1) 0.010(1) -0.002(1) 0.006(1) C
C28 0.022(1) 0.025(1) 0.030(1) 0.0003(9) 0.0033(9) -0.005(1) C
C29 0.020(1) 0.025(1) 0.021(1) -0.0024(9) 0.0034(8) -0.0016(9) C
C30 0.028(1) 0.037(1) 0.028(1) 0.001(1) 0.0116(9) 0.006(1) C
N2 0.0202(8) 0.0177(8) 0.0163(8) 0.0012(7) 0.0018(7) 0.0023(7) N
C31 0.026(1) 0.041(1) 0.038(1) 0.003(1) 0.005(1) -0.006(1) C
C32 0.038(2) 0.106(3) 0.085(2) -0.027(2) 0.023(2) -0.043(2) C

loop_
_atom_type_symbol
_atom_type_scat_dispersion_real
_atom_type_scat_dispersion_imag
_atom_type_scat_source
C 0.002 0.002 International_Tables_Vol_IV_Table_2.3.1
H 0.000 0.000 International_Tables_Vol_IV_Table_2.3.1
B 0.000 0.001 International_Tables_Vol_IV_Table_2.3.1
N 0.004 0.003 International_Tables_Vol_IV_Table_2.3.1
O 0.008 0.006 International_Tables_Vol_IV_Table_2.3.1

loop_
_geom_angle_atom_site_label_1
_geom_angle_atom_site_label_2
_geom_angle_atom_site_label_3
_geom_angle
C1 B C8 115.0(2)
C1 B N1 108.8(2)
C1 B N2 108.6(2)
C8 B N1 108.5(2)
C8 B N2 110.9(2)
N1 B N2 104.6(2)
B C1 C2 123.0(2)
B C1 C7 122.6(2)
C2 C1 C7 114.4(2)
C1 C2 C3 123.0(2)
C2 C3 C4 120.5(2)
C3 C4 O1 115.8(2)
C3 C4 C6 118.6(2)
O1 C4 C6 125.6(2)
C4 O1 C5 117.4(2)
C4 C6 C7 119.7(2)
C1 C7 C6 123.7(2)
B C8 C9 123.6(2)
B C8 C14 120.3(2)
C9 C8 C14 116.0(2)
C8 C9 C10 122.9(2)
C9 C10 C11 119.1(2)
C10 C11 O2 124.6(2)
C10 C11 C13 119.9(2)
O2 C11 C13 115.5(2)
C11 O2 C12 117.0(2)
C11 C13 C14 119.7(2)
C8 C14 C13 122.3(2)
B N1 C15 128.7(2)
B N1 C22 122.7(2)
C15 N1 C22 107.8(2)
N1 C15 C16 125.9(2)
N1 C15 C17 109.8(2)
C16 C15 C17 124.3(2)
C15 C17 C18 123.8(2)
C15 C17 C20 107.8(2)
C18 C17 C20 128.1(2)
C17 C18 C19 112.0(2)
C17 C20 C21 124.5(2)
C17 C20 C22 106.4(2)
C21 C20 C22 129.1(2)
N1 C22 C20 108.2(2)
N1 C22 C23 120.3(2)
C20 C22 C23 131.1(2)
C22 C23 C24 118.7(2)
C22 C23 C25 121.7(2)
C24 C23 C25 119.6(2)
C23 C25 C26 131.7(2)
C23 C25 N2 120.3(2)
C26 C25 N2 107.9(2)
C25 C26 C27 129.2(2)
C25 C26 C28 106.8(2)
C27 C26 C28 124.0(2)
C26 C28 C29 107.6(2)
C26 C28 C31 127.3(2)
C29 C28 C31 125.0(2)
C28 C29 C30 125.5(2)
C28 C29 N2 110.0(2)
C30 C29 N2 124.5(2)
B N2 C25 122.7(2)
B N2 C29 127.7(2)
C25 N2 C29 107.6(2)
C28 C31 C32 113.7(2)

loop_
_geom_bond_atom_site_label_1
_geom_bond_atom_site_label_2
_geom_bond_distance
B C1 1.636(3)
B C8 1.616(3)
B N1 1.586(3)
B N2 1.580(3)
C1 C2 1.399(3)
C1 C7 1.392(3)
C2 C3 1.381(3)
C3 C4 1.384(3)
C4 O1 1.376(3)
C4 C6 1.377(3)
O1 C5 1.406(3)
C6 C7 1.391(3)
C8 C9 1.387(3)
C8 C14 1.400(3)
C9 C10 1.397(3)
C10 C11 1.379(3)
C11 O2 1.379(3)
C11 C13 1.389(3)
O2 C12 1.420(4)
C13 C14 1.384(3)
N1 C15 1.352(3)
N1 C22 1.403(3)
C15 C16 1.490(3)
C15 C17 1.414(3)
C17 C18 1.503(3)
C17 C20 1.390(3)
C18 C19 1.520(4)
C20 C21 1.504(3)
C20 C22 1.433(3)
C22 C23 1.404(3)
C23 C24 1.502(3)
C23 C25 1.399(3)
C25 C26 1.433(3)
C25 N2 1.407(3)
C26 C27 1.499(3)
C26 C28 1.385(3)
C28 C29 1.414(3)
C28 C31 1.513(4)
C29 C30 1.493(3)
C29 N2 1.353(3)
C31 C32 1.510(4)
